data_7126176
loop_
_publ_author_name
'Yue, Dan'
'Wang, Yanyan'
'Chen, Dong'
'Wang, Zhenling'

_publ_section_title
;
 Solvent triggering structural changes for two terbium-based metal-organic
 frameworks and their photoluminescence sensing.
;
_journal_issue 31
_journal_name_full 'Chemical communications (Cambridge, England)'
_journal_page_first 4320
_journal_page_last 4323
_journal_paper_doi 10.1039/d0cc00353k
_journal_volume 56
_journal_year 2020
_chemical_formula_moiety 'C51 H39 N6 O16 Tb2'
_chemical_formula_sum 'C51 H39 N6 O16 Tb2'
_chemical_formula_weight 1309.72
_space_group_crystal_system orthorhombic
_space_group_IT_number 33
_space_group_name_Hall 'P 2c -2n'
_space_group_name_H-M_alt 'P n a 21'
_atom_sites_solution_hydrogens mixed
_audit_creation_date 2020-02-27
_audit_creation_method
;
Olex2 1.2-beta
(compiled 2018.05.29 svn.r3508 for OlexSys, GUI svn.r5506)
;
_audit_update_record
;
2020-03-05 deposited with the CCDC.	2020-03-10 downloaded from the CCDC.
;
_cell_angle_alpha 90
_cell_angle_beta 90
_cell_angle_gamma 90
_cell_formula_units_Z 4
_cell_length_a 12.071(2)
_cell_length_b 33.798(7)
_cell_length_c 11.609(2)
_cell_measurement_reflns_used 9929
_cell_measurement_temperature 296(2)
_cell_measurement_theta_max 26.051
_cell_measurement_theta_min 2.408
_cell_volume 4736.2(15)
_computing_cell_refinement 'Bruker SMART'
_computing_data_collection 'Bruker SMART'
_computing_data_reduction 'Bruker SAINT'
_computing_molecular_graphics 'Olex2 (Dolomanov et al., 2009)'
_computing_publication_material 'Olex2 (Dolomanov et al., 2009)'
_computing_structure_refinement 'ShelXL (Sheldrick, 2015)'
_computing_structure_solution 'SHELXS-97 (Sheldrick, 1990)'
_diffrn_ambient_temperature 296.15
_diffrn_measured_fraction_theta_full 1.000
_diffrn_measured_fraction_theta_max 1.000
_diffrn_measurement_device_type 'CCD area detector'
_diffrn_measurement_method 'phi and omega scans'
_diffrn_radiation_type MoK\a
_diffrn_radiation_wavelength 0.71073
_diffrn_reflns_av_R_equivalents 0.1006
_diffrn_reflns_av_unetI/netI 0.0631
_diffrn_reflns_Laue_measured_fraction_full 1.000
_diffrn_reflns_Laue_measured_fraction_max 1.000
_diffrn_reflns_limit_h_max 13
_diffrn_reflns_limit_h_min -14
_diffrn_reflns_limit_k_max 40
_diffrn_reflns_limit_k_min -38
_diffrn_reflns_limit_l_max 13
_diffrn_reflns_limit_l_min -13
_diffrn_reflns_number 45999
_diffrn_reflns_point_group_measured_fraction_full 0.999
_diffrn_reflns_point_group_measured_fraction_max 0.999
_diffrn_reflns_theta_full 24.999
_diffrn_reflns_theta_max 24.999
_diffrn_reflns_theta_min 1.205
_exptl_absorpt_coefficient_mu 3.045
_exptl_crystal_density_diffrn 1.837
_exptl_crystal_density_method 'not measured'
_exptl_crystal_description Prism
_exptl_crystal_F_000 2580
_refine_diff_density_max 1.777
_refine_diff_density_min -0.980
_refine_diff_density_rms 0.357
_refine_ls_abs_structure_details
;
 Flack x determined using 2669 quotients [(I+)-(I-)]/[(I+)+(I-)]
 (Parsons, Flack and Wagner, Acta Cryst. B69 (2013) 249-259).
;
_refine_ls_abs_structure_Flack -0.004(11)
_refine_ls_extinction_coef 0.00089(7)
_refine_ls_extinction_expression Fc^*^=kFc[1+0.001xFc^2^\l^3^/sin(2\q)]^-1/4^
_refine_ls_extinction_method 'SHELXL-2014/7 (Sheldrick 2014'
_refine_ls_goodness_of_fit_ref 1.050
_refine_ls_hydrogen_treatment constr
_refine_ls_matrix_type full
_refine_ls_number_parameters 677
_refine_ls_number_reflns 8336
_refine_ls_number_restraints 1
_refine_ls_restrained_S_all 1.050
_refine_ls_R_factor_all 0.0551
_refine_ls_R_factor_gt 0.0395
_refine_ls_shift/su_max 0.001
_refine_ls_shift/su_mean 0.000
_refine_ls_structure_factor_coef Fsqd
_refine_ls_weighting_details 'w=1/[\s^2^(Fo^2^)+(0.0449P)^2^] where P=(Fo^2^+2Fc^2^)/3'
_refine_ls_weighting_scheme calc
_refine_ls_wR_factor_gt 0.0846
_refine_ls_wR_factor_ref 0.0957
_reflns_Friedel_coverage 0.895
_reflns_Friedel_fraction_full 0.998
_reflns_Friedel_fraction_max 0.998
_reflns_number_gt 6736
_reflns_number_total 8336
_reflns_threshold_expression 'I > 2\s(I)'
_cod_data_source_file d0cc00353k2.cif
_cod_data_source_block TbPDBA-8
_cod_depositor_comments 'Adding full bibliography for 7126176--7126177.cif.'
_cod_original_cell_volume 4736.1(16)
_cod_database_code 7126176
_shelx_shelxl_version_number 2014/7
_shelx_space_group_comment
;
The symmetry employed for this shelxl refinement is uniquely defined
by the following loop, which should always be used as a source of
symmetry information in preference to the above space-group names.
They are only intended as comments.
;
_olex2_refinement_description
;
1. Fixed Uiso
 At 1.2 times of:
  All C(H) groups, All N(H) groups, All O(H,H) groups
2.a Riding coordinates:
 O20(H20A,H20B), O21(H21A,H21B), O25(H25A,H25B)
2.b Aromatic/amide H refined with riding coordinates:
 N008(H008), C00M(H00M), C00N(H00N), C00Q(H00Q), C00R(H00R), C00S(H00S),
 C00U(H00U), C00V(H00V), C00W(H00W), C00X(H00X), C00Z(H00Z), C010(H010),
 C011(H011), C012(H012), C014(H014), C015(H015), C016(H016), C018(H018),
 C01B(H01B), C01C(H01C), C01D(H01D), C01E(H01E), C01G(H01G), C01K(H01K),
 C01N(H01N), C01P(H01P), C01S(H01S), C01U(H01U), C01V(H01V), C01X(H01X),
 C01Y(H01Y)
2.c X=CH2 refined with riding coordinates:
 O2(H2A,H2B)
;
_olex2_submission_special_instructions 'No special instructions were received'

loop_
_space_group_symop_operation_xyz
'x, y, z'
'-x, -y, z+1/2'
'x+1/2, -y+1/2, z'
'-x+1/2, y+1/2, z+1/2'

loop_
_atom_site_label
_atom_site_type_symbol
_atom_site_fract_x
_atom_site_fract_y
_atom_site_fract_z
_atom_site_U_iso_or_equiv
_atom_site_adp_type
_atom_site_occupancy
_atom_site_site_symmetry_order
_atom_site_calc_flag
_atom_site_refinement_flags_posn
_atom_site_refinement_flags_adp
_atom_site_refinement_flags_occupancy
_atom_site_disorder_assembly
_atom_site_disorder_group
Tb01 Tb 0.26470(3) 0.23590(2) 0.60063(5) 0.02124(15) Uani 1 1 d . . . . .
O1 O 0.2742(7) 0.1956(2) 0.4292(7) 0.039(2) Uani 1 1 d . . . . .
O1B O 0.4144(6) 0.2710(2) 0.5074(6) 0.0275(18) Uani 1 1 d . . . . .
C0A C 0.4072(9) 0.4535(3) 0.3576(9) 0.020(2) Uani 1 1 d . . . . .
C0B C 0.5628(9) 0.9406(3) 0.3545(10) 0.025(3) Uani 1 1 d . . . . .
C0 C 0.2523(9) 0.0480(4) 0.3555(11) 0.028(3) Uani 1 1 d . . . . .
N0 N 0.2224(8) -0.0546(3) 0.3249(9) 0.035(3) Uani 1 1 d . . . . .
O0A O 0.6625(7) 1.2252(2) 0.4578(6) 0.0310(19) Uani 1 1 d . . . . .
O1A O 0.4318(7) 0.7056(2) 0.4618(6) 0.035(2) Uani 1 1 d . . . . .
O0 O 0.1856(7) -0.2330(2) 0.4997(7) 0.032(2) Uani 1 1 d . . . . .
O2 O 0.2108(7) 0.2297(3) 0.7974(7) 0.039(2) Uani 1 1 d . . . . .
H2A H 0.2179 0.2055 0.8348 0.047 Uiso 1 1 calc R . . . .
H2B H 0.1826 0.2514 0.8366 0.047 Uiso 1 1 calc R . . . .
Tb02 Tb 0.51782(4) 0.75156(2) 0.59652(5) 0.02326(15) Uani 1 1 d . . . . .
O003 O 0.3168(6) 0.16857(18) 0.5971(11) 0.0429(18) Uani 1 1 d . . . . .
O004 O 0.3423(5) -0.21504(17) 0.5964(10) 0.0318(15) Uani 1 1 d . . . . .
C005 C 0.5569(9) 0.9803(3) 0.3155(9) 0.021(3) Uani 1 1 d . . . . .
O006 O 0.5738(5) 0.29091(16) 0.6008(10) 0.0295(15) Uani 1 1 d . . . . .
N007 N 0.2497(8) -0.0220(3) 0.3862(10) 0.034(3) Uani 1 1 d . . . . .
N008 N 0.5790(8) 1.0103(3) 0.3858(9) 0.032(2) Uani 1 1 d . . . . .
H008 H 0.6004 1.0087 0.4563 0.038 Uiso 1 1 calc R . . . .
O9 O 0.5872(6) 0.81802(18) 0.5943(9) 0.0361(16) Uani 1 1 d . . . . .
N00C N 0.3996(9) 0.5166(3) 0.3545(8) 0.035(3) Uani 1 1 d . . . . .
N00D N 0.4315(8) 0.4857(3) 0.4196(8) 0.029(2) Uani 1 1 d . . . . .
C00E C 0.2312(9) 0.0086(3) 0.3157(9) 0.021(3) Uani 1 1 d . . . . .
N00F N 0.5610(9) 1.0441(3) 0.3242(8) 0.037(3) Uani 1 1 d . . . . .
C00H C 0.5815(10) 1.0818(3) 0.3762(9) 0.027(3) Uani 1 1 d . . . . .
C00I C 0.2322(9) -0.0933(4) 0.3773(10) 0.025(3) Uani 1 1 d . . . . .
C00K C 0.4591(10) 0.6753(3) 0.5207(10) 0.027(3) Uani 1 1 d . . . . .
C00L C 0.5721(9) 0.8629(3) 0.4368(9) 0.026(3) Uani 1 1 d . . . . .
C00M C 0.3846(10) 0.6266(3) 0.3718(10) 0.032(3) Uani 1 1 d . . . . .
H00M H 0.3580 0.6477 0.3285 0.039 Uiso 1 1 calc R . . . .
C00N C 0.2946(10) 0.0545(3) 0.4671(10) 0.032(3) Uani 1 1 d . . . . .
H00N H 0.3138 0.0330 0.5129 0.038 Uiso 1 1 calc R . . . .
C00Q C 0.3831(10) 0.3815(3) 0.3463(10) 0.026(3) Uani 1 1 d . . . . .
H00Q H 0.3383 0.3848 0.2818 0.031 Uiso 1 1 calc R . . . .
C00R C 0.6475(9) 1.1213(3) 0.5364(9) 0.031(3) Uani 1 1 d . . . . .
H00R H 0.6751 1.1228 0.6110 0.037 Uiso 1 1 calc R . . . .
C00S C 0.6165(9) 0.8942(3) 0.5017(10) 0.029(3) Uani 1 1 d . . . . .
H00S H 0.6483 0.8890 0.5730 0.035 Uiso 1 1 calc R . . . .
O00T O 0.5048(7) 0.6799(2) 0.6197(7) 0.035(2) Uani 1 1 d . . . . .
C00U C 0.3723(9) 0.5892(3) 0.3318(9) 0.027(3) Uani 1 1 d . . . . .
H00U H 0.3364 0.5849 0.2620 0.033 Uiso 1 1 calc R . . . .
C00V C 0.4986(9) 0.4087(3) 0.4987(10) 0.027(3) Uani 1 1 d . . . . .
H00V H 0.5304 0.4304 0.5353 0.032 Uiso 1 1 calc R . . . .
C00W C 0.1856(11) -0.0441(3) 0.2140(10) 0.035(3) Uani 1 1 d . . . . .
H00W H 0.1615 -0.0612 0.1565 0.042 Uiso 1 1 calc R . . . .
C00X C 0.5227(10) 0.9091(3) 0.2875(10) 0.030(3) Uani 1 1 d . . . . .
H00X H 0.4933 0.9141 0.2149 0.036 Uiso 1 1 calc R . . . .
C00Z C 0.5263(10) 0.8713(3) 0.3275(10) 0.030(3) Uani 1 1 d . . . . .
H00Z H 0.4984 0.8508 0.2825 0.037 Uiso 1 1 calc R . . . .
C010 C 0.2279(10) 0.0810(4) 0.2864(10) 0.034(3) Uani 1 1 d . . . . .
H010 H 0.2009 0.0773 0.2122 0.041 Uiso 1 1 calc R . . . .
C011 C 0.5301(10) 1.0346(3) 0.2126(10) 0.035(3) Uani 1 1 d . . . . .
H011 H 0.5151 1.0524 0.1534 0.042 Uiso 1 1 calc R . . . .
C012 C 0.4675(10) 0.5639(3) 0.5005(10) 0.032(3) Uani 1 1 d . . . . .
H012 H 0.4966 0.5429 0.5424 0.039 Uiso 1 1 calc R . . . .
O013 O 0.6927(8) 1.1973(3) 0.6271(6) 0.040(3) Uani 1 1 d . . . . .
C014 C 0.6136(9) 0.9319(3) 0.4619(9) 0.030(3) Uani 1 1 d . . . . .
H014 H 0.6452 0.9521 0.5052 0.036 Uiso 1 1 calc R . . . .
C015 C 0.2849(9) -0.0977(4) 0.4824(10) 0.033(3) Uani 1 1 d . . . . .
H015 H 0.3119 -0.0756 0.5210 0.040 Uiso 1 1 calc R . . . .
C016 C 0.3544(10) 0.5040(3) 0.2494(10) 0.036(3) Uani 1 1 d . . . . .
H016 H 0.3271 0.5199 0.1904 0.044 Uiso 1 1 calc R . . . .
C017 C 0.2508(8) -0.1677(4) 0.4743(10) 0.026(3) Uani 1 1 d . . . . .
C018 C 0.6284(9) 1.0850(3) 0.4869(9) 0.031(3) Uani 1 1 d . . . . .
H018 H 0.6467 1.0621 0.5272 0.037 Uiso 1 1 calc R . . . .
C019 C 0.4887(9) 0.2978(3) 0.5352(9) 0.023(3) Uani 1 1 d . . . . .
C01A C 0.6257(9) 1.1562(3) 0.4749(9) 0.025(3) Uani 1 1 d . . . . .
C01B C 0.2435(10) 0.1186(4) 0.3278(10) 0.034(3) Uani 1 1 d . . . . .
H01B H 0.2270 0.1402 0.2814 0.040 Uiso 1 1 calc R . . . .
C01C C 0.3079(10) 0.0921(3) 0.5087(10) 0.033(3) Uani 1 1 d . . . . .
H01C H 0.3330 0.0958 0.5836 0.040 Uiso 1 1 calc R . . . .
C01D C 0.1957(9) -0.1626(3) 0.3697(9) 0.026(3) Uani 1 1 d . . . . .
H01D H 0.1653 -0.1845 0.3328 0.032 Uiso 1 1 calc R . . . .
C01E C 0.3585(10) 0.4645(3) 0.2516(10) 0.036(3) Uani 1 1 d . . . . .
H01E H 0.3340 0.4475 0.1942 0.043 Uiso 1 1 calc R . . . .
C01F C 0.4304(9) 0.4147(3) 0.3999(9) 0.024(3) Uani 1 1 d . . . . .
C01G C 0.5534(10) 1.1161(3) 0.3153(10) 0.030(3) Uani 1 1 d . . . . .
H01G H 0.5201 1.1146 0.2432 0.036 Uiso 1 1 calc R . . . .
C01H C 0.2845(9) 0.1247(3) 0.4405(9) 0.028(3) Uani 1 1 d . . . . .
C01I C 0.4130(9) 0.5568(3) 0.3947(9) 0.025(3) Uani 1 1 d . . . . .
C01J C 0.2932(9) 0.1647(4) 0.4899(11) 0.032(3) Uani 1 1 d . . . . .
C01K C 0.5766(10) 1.1528(3) 0.3653(10) 0.032(3) Uani 1 1 d . . . . .
H01K H 0.5590 1.1758 0.3249 0.039 Uiso 1 1 calc R . . . .
C01L C 0.4375(9) 0.6340(3) 0.4786(9) 0.025(3) Uani 1 1 d . . . . .
C01M C 0.4706(9) 0.3379(3) 0.4867(9) 0.021(2) Uani 1 1 d . . . . .
C01N C 0.2974(9) -0.1348(3) 0.5302(10) 0.032(3) Uani 1 1 d . . . . .
H01N H 0.3363 -0.1379 0.5987 0.039 Uiso 1 1 calc R . . . .
C01O C 0.6607(10) 1.1950(4) 0.5219(10) 0.026(3) Uani 1 1 d . . . . .
C01P C 0.1920(10) -0.0047(4) 0.2077(9) 0.036(3) Uani 1 1 d . . . . .
H01P H 0.1741 0.0109 0.1445 0.043 Uiso 1 1 calc R . . . .
O01Q O 0.5280(6) 0.7941(2) 0.4286(6) 0.0296(19) Uani 1 1 d . . . . .
C01S C 0.5258(10) 0.9951(3) 0.2061(9) 0.033(3) Uani 1 1 d . . . . .
H01S H 0.5062 0.9802 0.1418 0.040 Uiso 1 1 calc R . . . .
C01U C 0.1854(10) -0.1256(3) 0.3199(10) 0.027(3) Uani 1 1 d . . . . .
H01U H 0.1485 -0.1223 0.2502 0.033 Uiso 1 1 calc R . . . .
C01V C 0.4775(9) 0.6021(3) 0.5418(9) 0.029(3) Uani 1 1 d . . . . .
H01V H 0.5114 0.6065 0.6126 0.035 Uiso 1 1 calc R . . . .
C01X C 0.5179(9) 0.3711(3) 0.5408(9) 0.029(3) Uani 1 1 d . . . . .
H01X H 0.5625 0.3677 0.6053 0.035 Uiso 1 1 calc R . . . .
C01Y C 0.4029(9) 0.3440(3) 0.3892(10) 0.029(3) Uani 1 1 d . . . . .
H01Y H 0.3709 0.3223 0.3530 0.035 Uiso 1 1 calc R . . . .
C01Z C 0.5636(9) 0.8233(3) 0.4881(9) 0.025(3) Uani 1 1 d . . . . .
O20 O 0.4307(8) 0.2391(3) 0.7233(7) 0.043(2) Uani 1 1 d . . . . .
H20A H 0.4631 0.2613 0.7127 0.052 Uiso 1 1 d R . . . .
H20B H 0.3647 0.2359 0.7466 0.052 Uiso 1 1 d R . . . .
O21 O 0.6606(10) 0.7513(3) 0.7469(8) 0.068(4) Uani 1 1 d . . . . .
H21A H 0.6544 0.7710 0.7015 0.081 Uiso 1 1 d R . . . .
H21B H 0.6346 0.7619 0.8116 0.081 Uiso 1 1 d R . . . .
C022 C 0.2602(9) -0.2081(4) 0.5271(9) 0.025(3) Uani 1 1 d . . . . .
O25 O 0.4227(10) 0.7380(3) 0.7776(7) 0.082(4) Uani 1 1 d . . . . .
H25A H 0.4121 0.7132 0.7818 0.099 Uiso 1 1 d R . . . .
H25B H 0.3785 0.7491 0.8244 0.099 Uiso 1 1 d R . . . .

loop_
_atom_site_aniso_label
_atom_site_aniso_U_11
_atom_site_aniso_U_22
_atom_site_aniso_U_33
_atom_site_aniso_U_23
_atom_site_aniso_U_13
_atom_site_aniso_U_12
Tb01 0.0266(3) 0.0169(3) 0.0202(2) 0.0003(5) -0.0005(6) 0.00044(17)
O1 0.062(6) 0.020(5) 0.035(5) 0.003(4) 0.003(4) 0.003(4)
O1B 0.030(5) 0.025(5) 0.028(4) 0.006(3) 0.005(4) 0.000(4)
C0A 0.033(7) 0.009(6) 0.018(6) -0.005(4) 0.003(5) -0.005(5)
C0B 0.025(7) 0.024(7) 0.026(6) -0.002(5) 0.003(5) -0.004(5)
C0 0.031(8) 0.023(8) 0.029(6) 0.002(5) 0.004(5) 0.007(5)
N0 0.041(7) 0.030(7) 0.035(6) -0.001(5) 0.005(5) 0.000(5)
O0A 0.043(5) 0.020(4) 0.031(4) -0.002(3) -0.008(4) -0.003(4)
O1A 0.044(6) 0.026(5) 0.035(5) 0.002(4) -0.011(4) 0.004(4)
O0 0.036(5) 0.020(5) 0.041(5) -0.001(4) -0.001(4) -0.008(4)
O2 0.051(6) 0.039(6) 0.029(5) -0.004(4) 0.008(4) -0.005(4)
Tb02 0.0312(3) 0.0184(3) 0.0202(3) -0.0009(4) -0.0028(6) 0.00513(17)
O003 0.066(5) 0.027(4) 0.036(4) -0.006(7) -0.006(8) 0.013(3)
O004 0.031(4) 0.029(4) 0.036(4) 0.001(6) 0.002(7) 0.004(3)
C005 0.027(7) 0.012(6) 0.024(6) -0.003(4) -0.004(5) -0.003(5)
O006 0.031(4) 0.023(3) 0.034(4) 0.003(6) -0.012(6) 0.006(3)
N007 0.043(7) 0.020(7) 0.041(6) -0.001(5) -0.004(5) -0.004(4)
N008 0.048(7) 0.022(6) 0.025(6) 0.005(4) -0.005(5) -0.004(5)
O9 0.047(5) 0.032(4) 0.029(4) 0.004(6) 0.001(7) -0.010(3)
N00C 0.044(7) 0.028(6) 0.034(6) 0.004(5) 0.009(5) 0.004(5)
N00D 0.034(6) 0.018(6) 0.036(6) 0.008(4) -0.005(5) -0.002(4)
C00E 0.033(7) 0.010(7) 0.021(6) 0.005(4) 0.001(5) 0.003(5)
N00F 0.051(8) 0.030(6) 0.029(6) -0.001(5) 0.003(5) -0.006(5)
C00H 0.036(8) 0.015(6) 0.028(7) 0.002(5) 0.006(6) 0.000(5)
C00I 0.023(7) 0.022(7) 0.031(7) 0.001(5) 0.001(5) 0.003(5)
C00K 0.025(7) 0.033(8) 0.023(7) -0.001(5) 0.003(6) 0.001(5)
C00L 0.024(7) 0.033(7) 0.020(6) 0.001(5) 0.005(5) -0.005(5)
C00M 0.042(8) 0.018(7) 0.038(8) 0.013(5) -0.001(6) 0.005(5)
C00N 0.036(8) 0.023(7) 0.035(7) 0.003(5) -0.001(6) 0.009(5)
C00Q 0.026(7) 0.024(7) 0.029(6) 0.006(5) -0.002(5) 0.000(5)
C00R 0.043(8) 0.028(7) 0.021(6) 0.006(5) 0.000(6) -0.007(5)
C00S 0.028(7) 0.025(7) 0.034(7) -0.001(5) 0.002(5) -0.001(5)
O00T 0.063(6) 0.015(4) 0.028(6) -0.004(3) -0.008(5) 0.003(3)
C00U 0.035(8) 0.015(7) 0.032(7) 0.005(5) -0.003(6) -0.001(5)
C00V 0.025(7) 0.016(6) 0.040(7) -0.006(5) 0.000(5) -0.004(5)
C00W 0.051(9) 0.023(8) 0.030(7) -0.002(5) -0.006(6) 0.000(6)
C00X 0.040(8) 0.026(7) 0.025(7) 0.002(5) -0.004(6) -0.002(6)
C00Z 0.046(9) 0.015(7) 0.030(7) -0.004(5) -0.001(6) -0.004(5)
C010 0.049(8) 0.027(8) 0.027(7) -0.001(5) -0.001(6) 0.003(6)
C011 0.041(8) 0.035(8) 0.027(7) 0.006(5) -0.011(6) -0.002(6)
C012 0.046(8) 0.016(6) 0.035(7) 0.006(5) -0.010(6) 0.003(5)
O013 0.067(7) 0.031(5) 0.021(6) 0.000(3) -0.005(4) -0.017(4)
C014 0.035(8) 0.022(7) 0.033(7) -0.008(5) 0.004(6) -0.008(5)
C015 0.032(7) 0.025(7) 0.042(8) -0.008(6) -0.003(6) -0.004(5)
C016 0.054(9) 0.033(8) 0.022(7) 0.002(5) -0.004(6) 0.000(6)
C017 0.018(7) 0.028(8) 0.032(6) 0.001(5) 0.006(5) -0.008(5)
C018 0.046(8) 0.015(7) 0.032(7) 0.008(5) -0.007(6) -0.003(5)
C019 0.029(7) 0.011(6) 0.028(6) -0.006(5) 0.013(5) -0.005(5)
C01A 0.023(7) 0.029(7) 0.022(6) -0.003(5) 0.003(5) -0.005(5)
C01B 0.042(9) 0.027(8) 0.032(7) 0.006(5) 0.007(6) 0.003(5)
C01C 0.040(8) 0.024(7) 0.036(7) -0.001(5) -0.002(6) 0.010(6)
C01D 0.032(7) 0.023(7) 0.024(6) -0.003(5) -0.002(5) -0.002(5)
C01E 0.046(9) 0.026(7) 0.036(7) -0.007(5) 0.004(6) 0.001(6)
C01F 0.021(7) 0.028(7) 0.022(6) 0.002(5) 0.010(5) 0.001(5)
C01G 0.042(8) 0.022(7) 0.027(7) -0.005(5) -0.004(6) -0.007(6)
C01H 0.026(7) 0.028(7) 0.028(6) -0.003(5) 0.005(5) 0.006(5)
C01I 0.030(7) 0.014(6) 0.029(7) -0.003(5) 0.004(5) 0.001(5)
C01J 0.022(7) 0.031(8) 0.042(8) -0.004(6) 0.007(6) 0.008(5)
C01K 0.038(8) 0.030(7) 0.028(7) 0.009(5) -0.003(6) -0.003(6)
C01L 0.034(7) 0.017(6) 0.022(6) -0.002(5) 0.003(5) 0.001(5)
C01M 0.024(7) 0.016(6) 0.024(6) 0.000(4) 0.005(5) 0.003(5)
C01N 0.029(7) 0.031(8) 0.037(7) 0.004(5) -0.005(6) -0.001(5)
C01O 0.032(8) 0.023(7) 0.024(7) 0.005(5) 0.010(6) 0.002(5)
C01P 0.049(9) 0.035(8) 0.023(7) 0.003(5) -0.004(6) 0.004(6)
O01Q 0.040(5) 0.024(4) 0.025(4) -0.004(3) 0.008(4) 0.004(4)
C01S 0.047(9) 0.024(7) 0.029(7) -0.008(5) -0.001(6) -0.010(6)
C01U 0.031(8) 0.017(7) 0.034(7) 0.003(5) -0.001(6) -0.004(5)
C01V 0.038(8) 0.028(7) 0.021(6) 0.001(5) -0.005(5) 0.001(5)
C01X 0.035(8) 0.027(7) 0.025(6) -0.002(5) 0.000(5) 0.007(5)
C01Y 0.035(8) 0.020(7) 0.033(7) -0.007(5) 0.006(6) -0.005(5)
C01Z 0.025(7) 0.018(6) 0.031(7) -0.005(5) 0.003(5) -0.001(5)
O20 0.036(6) 0.055(6) 0.038(5) 0.017(4) -0.009(4) -0.021(5)
O21 0.105(10) 0.055(7) 0.043(6) 0.005(5) -0.042(7) 0.008(6)
C022 0.021(7) 0.030(7) 0.025(6) 0.000(5) 0.007(5) 0.007(5)
O25 0.124(11) 0.090(9) 0.033(6) 0.022(5) 0.034(6) 0.080(8)

loop_
_atom_type_symbol
_atom_type_description
_atom_type_scat_dispersion_real
_atom_type_scat_dispersion_imag
_atom_type_scat_source
C C 0.0033 0.0016 'International Tables Vol C Tables 4.2.6.8 and 6.1.1.4'
H H 0.0000 0.0000 'International Tables Vol C Tables 4.2.6.8 and 6.1.1.4'
N N 0.0061 0.0033 'International Tables Vol C Tables 4.2.6.8 and 6.1.1.4'
O O 0.0106 0.0060 'International Tables Vol C Tables 4.2.6.8 and 6.1.1.4'
Tb Tb -0.1723 4.1537 'International Tables Vol C Tables 4.2.6.8 and 6.1.1.4'

loop_
_geom_angle_atom_site_label_1
_geom_angle_atom_site_label_2
_geom_angle_atom_site_label_3
_geom_angle
_geom_angle_site_symmetry_1
_geom_angle_site_symmetry_3
_geom_angle_publ_flag
O1 Tb01 O1B 82.7(3) . . ?
O1 Tb01 O0A 76.6(3) . 3_465 ?
O1 Tb01 O006 80.7(3) . 3_455 ?
O1 Tb01 O013 130.0(3) . 3_465 ?
O1 Tb01 C01J 27.7(3) . . ?
O1 Tb01 C01O 102.9(3) . 3_465 ?
O1 Tb01 O20 117.6(3) . . ?
O1 Tb01 H20B 130.1 . . ?
O1B Tb01 O0A 79.0(2) . 3_465 ?
O1B Tb01 O006 151.1(3) . 3_455 ?
O1B Tb01 O013 82.5(3) . 3_465 ?
O1B Tb01 C01J 97.3(3) . . ?
O1B Tb01 C01O 77.3(3) . 3_465 ?
O1B Tb01 O20 68.2(3) . . ?
O1B Tb01 H20B 86.0 . . ?
O0A Tb01 O006 74.3(3) 3_465 3_455 ?
O0A Tb01 C01J 102.5(3) 3_465 . ?
O0A Tb01 C01O 26.7(3) 3_465 3_465 ?
O0A Tb01 O20 141.1(3) 3_465 . ?
O0A Tb01 H20B 147.5 3_465 . ?
O2 Tb01 O1 138.8(3) . . ?
O2 Tb01 O1B 132.6(3) . . ?
O2 Tb01 O0A 124.0(3) . 3_465 ?
O2 Tb01 O006 73.3(3) . 3_455 ?
O2 Tb01 O013 82.2(3) . 3_465 ?
O2 Tb01 C01J 113.9(3) . . ?
O2 Tb01 C01O 105.3(3) . 3_465 ?
O2 Tb01 O20 70.9(3) . . ?
O2 Tb01 H20B 51.5 . . ?
O003 Tb01 O1 55.2(3) . . ?
O003 Tb01 O1B 105.4(3) . . ?
O003 Tb01 O0A 129.8(3) . 3_465 ?
O003 Tb01 O2 90.2(4) . . ?
O003 Tb01 O006 84.0(2) . 3_455 ?
O003 Tb01 O013 171.6(3) . 3_465 ?
O003 Tb01 C01J 27.8(4) . . ?
O003 Tb01 C01O 156.4(4) . 3_465 ?
O003 Tb01 O20 80.5(3) . . ?
O003 Tb01 H20B 81.9 . . ?
O006 Tb01 C01J 78.3(3) 3_455 . ?
O006 Tb01 C01O 83.6(3) 3_455 3_465 ?
O006 Tb01 H20B 122.6 3_455 . ?
O013 Tb01 O0A 53.8(3) 3_465 3_465 ?
O013 Tb01 O006 90.4(3) 3_465 3_455 ?
O013 Tb01 C01J 156.0(3) 3_465 . ?
O013 Tb01 C01O 27.2(3) 3_465 3_465 ?
O013 Tb01 O20 100.2(3) 3_465 . ?
O013 Tb01 H20B 96.0 3_465 . ?
C01J Tb01 C01O 129.2(4) . 3_465 ?
C01J Tb01 H20B 108.0 . . ?
C01O Tb01 H20B 121.7 3_465 . ?
O20 Tb01 O006 140.7(3) . 3_455 ?
O20 Tb01 C01J 101.9(3) . . ?
O20 Tb01 C01O 121.1(3) . 3_465 ?
O20 Tb01 H20B 19.3 . . ?
C01J O1 Tb01 90.9(7) . . ?
C019 O1B Tb01 137.6(7) . . ?
N00D C0A C01E 110.3(10) . . ?
N00D C0A C01F 121.3(10) . . ?
C01E C0A C01F 128.5(10) . . ?
C005 C0B C014 120.0(10) . . ?
C00X C0B C005 121.6(11) . . ?
C00X C0B C014 118.4(10) . . ?
C00N C0 C00E 120.3(11) . . ?
C010 C0 C00E 121.1(12) . . ?
C010 C0 C00N 118.6(12) . . ?
N007 N0 C00I 119.7(10) . . ?
N007 N0 C00W 110.6(10) . . ?
C00W N0 C00I 129.7(10) . . ?
C01O O0A Tb01 92.4(7) . 3_565 ?
C00K O1A Tb02 93.3(7) . . ?
C022 O0 Tb02 130.7(7) . 3_455 ?
Tb01 O2 H2A 120.0 . . ?
Tb01 O2 H2B 120.0 . . ?
H2A O2 H2B 120.0 . . ?
O1A Tb02 C00K 26.9(3) . . ?
O1A Tb02 O00T 53.9(3) . . ?
O1A Tb02 C01Z 110.4(3) . . ?
O1A Tb02 O21 138.9(3) . . ?
O1A Tb02 H21A 152.2 . . ?
O1A Tb02 O25 103.5(4) . . ?
O0 Tb02 O1A 83.8(3) 3 . ?
O0 Tb02 O004 150.2(3) 3 1_565 ?
O0 Tb02 C00K 80.0(3) 3 . ?
O0 Tb02 O00T 81.2(3) 3 . ?
O0 Tb02 O01Q 74.7(3) 3 . ?
O0 Tb02 C01Z 81.3(3) 3 . ?
O0 Tb02 O21 74.9(4) 3 . ?
O0 Tb02 H21A 72.5 3 . ?
O0 Tb02 O25 138.7(3) 3 . ?
O004 Tb02 O1A 85.6(3) 1_565 . ?
O004 Tb02 C00K 102.0(3) 1_565 . ?
O004 Tb02 O00T 114.2(3) 1_565 . ?
O004 Tb02 O01Q 76.4(3) 1_565 . ?
O004 Tb02 C01Z 76.4(3) 1_565 . ?
O004 Tb02 O21 128.5(4) 1_565 . ?
O004 Tb02 H21A 122.2 1_565 . ?
O004 Tb02 O25 70.9(3) 1_565 . ?
O9 Tb02 O1A 137.7(3) . . ?
O9 Tb02 O0 86.9(3) . 3 ?
O9 Tb02 O004 82.4(2) . 1_565 ?
O9 Tb02 C00K 160.5(3) . . ?
O9 Tb02 O00T 162.3(3) . . ?
O9 Tb02 O01Q 54.5(3) . . ?
O9 Tb02 C01Z 27.2(3) . . ?
O9 Tb02 O21 76.4(3) . . ?
O9 Tb02 H21A 56.8 . . ?
O9 Tb02 O25 110.5(4) . . ?
C00K Tb02 H21A 130.5 . . ?
O00T Tb02 C00K 27.1(3) . . ?
O00T Tb02 C01Z 157.7(3) . . ?
O00T Tb02 O21 87.9(3) . . ?
O00T Tb02 H21A 106.9 . . ?
O01Q Tb02 O1A 83.3(3) . . ?
O01Q Tb02 C00K 107.7(3) . . ?
O01Q Tb02 O00T 132.8(2) . . ?
O01Q Tb02 C01Z 27.3(3) . . ?
O01Q Tb02 O21 122.6(3) . . ?
O01Q Tb02 H21A 103.6 . . ?
O01Q Tb02 O25 145.9(3) . . ?
C01Z Tb02 C00K 134.9(3) . . ?
C01Z Tb02 H21A 80.7 . . ?
O21 Tb02 C00K 113.3(3) . . ?
O21 Tb02 C01Z 100.7(3) . . ?
O21 Tb02 H21A 20.0 . . ?
O25 Tb02 C00K 88.8(4) . . ?
O25 Tb02 O00T 71.8(3) . . ?
O25 Tb02 C01Z 130.2(3) . . ?
O25 Tb02 O21 73.5(4) . . ?
O25 Tb02 H21A 86.0 . . ?
C01J O003 Tb01 93.2(7) . . ?
C022 O004 Tb02 139.4(8) . 1_545 ?
N008 C005 C0B 121.0(11) . . ?
N008 C005 C01S 109.5(9) . . ?
C01S C005 C0B 129.4(10) . . ?
C019 O006 Tb01 143.2(8) . 3 ?
C00E N007 N0 105.6(10) . . ?
C005 N008 H008 126.7 . . ?
C005 N008 N00F 106.6(10) . . ?
N00F N008 H008 126.7 . . ?
C01Z O9 Tb02 93.6(6) . . ?
N00D N00C C016 111.4(9) . . ?
N00D N00C C01I 121.1(10) . . ?
C016 N00C C01I 127.5(10) . . ?
C0A N00D N00C 105.4(9) . . ?
N007 C00E C0 119.5(11) . . ?
N007 C00E C01P 110.6(10) . . ?
C01P C00E C0 129.9(10) . . ?
N008 N00F C00H 119.8(9) . . ?
N008 N00F C011 109.8(9) . . ?
C011 N00F C00H 130.3(10) . . ?
C018 C00H N00F 121.4(10) . . ?
C01G C00H N00F 118.9(10) . . ?
C01G C00H C018 119.7(10) . . ?
C015 C00I N0 120.5(11) . . ?
C015 C00I C01U 121.4(11) . . ?
C01U C00I N0 118.1(11) . . ?
O1A C00K Tb02 59.8(6) . . ?
O1A C00K O00T 119.7(11) . . ?
O1A C00K C01L 121.8(10) . . ?
O00T C00K Tb02 60.1(6) . . ?
O00T C00K C01L 118.5(10) . . ?
C01L C00K Tb02 175.4(8) . . ?
C00S C00L C00Z 118.6(10) . . ?
C00S C00L C01Z 119.7(10) . . ?
C00Z C00L C01Z 121.4(10) . . ?
C00U C00M H00M 119.6 . . ?
C00U C00M C01L 120.9(10) . . ?
C01L C00M H00M 119.6 . . ?
C0 C00N H00N 119.7 . . ?
C01C C00N C0 120.7(11) . . ?
C01C C00N H00N 119.7 . . ?
C01F C00Q H00Q 119.9 . . ?
C01Y C00Q H00Q 119.9 . . ?
C01Y C00Q C01F 120.1(11) . . ?
C018 C00R H00R 119.8 . . ?
C018 C00R C01A 120.4(10) . . ?
C01A C00R H00R 119.8 . . ?
C00L C00S H00S 119.5 . . ?
C014 C00S C00L 121.0(11) . . ?
C014 C00S H00S 119.5 . . ?
C00K O00T Tb02 92.7(7) . . ?
C00M C00U H00U 119.6 . . ?
C00M C00U C01I 120.8(11) . . ?
C01I C00U H00U 119.6 . . ?
C01F C00V H00V 119.6 . . ?
C01X C00V H00V 119.6 . . ?
C01X C00V C01F 120.8(10) . . ?
N0 C00W H00W 126.8 . . ?
C01P C00W N0 106.5(10) . . ?
C01P C00W H00W 126.8 . . ?
C0B C00X H00X 119.6 . . ?
C00Z C00X C0B 120.8(11) . . ?
C00Z C00X H00X 119.6 . . ?
C00L C00Z H00Z 119.7 . . ?
C00X C00Z C00L 120.5(10) . . ?
C00X C00Z H00Z 119.7 . . ?
C0 C010 H010 119.8 . . ?
C01B C010 C0 120.4(12) . . ?
C01B C010 H010 119.8 . . ?
N00F C011 H011 126.4 . . ?
C01S C011 N00F 107.1(10) . . ?
C01S C011 H011 126.4 . . ?
C01I C012 H012 119.9 . . ?
C01V C012 H012 119.9 . . ?
C01V C012 C01I 120.1(10) . . ?
C01O O013 Tb01 92.4(7) . 3_565 ?
C0B C014 H014 119.8 . . ?
C00S C014 C0B 120.4(10) . . ?
C00S C014 H014 119.8 . . ?
C00I C015 H015 119.9 . . ?
C01N C015 C00I 120.3(11) . . ?
C01N C015 H015 119.9 . . ?
N00C C016 H016 127.1 . . ?
C01E C016 N00C 105.8(10) . . ?
C01E C016 H016 127.1 . . ?
C01D C017 C01N 119.7(11) . . ?
C01D C017 C022 120.2(11) . . ?
C01N C017 C022 120.1(10) . . ?
C00H C018 H018 119.5 . . ?
C00R C018 C00H 121.1(10) . . ?
C00R C018 H018 119.5 . . ?
O1B C019 C01M 115.9(10) . . ?
O006 C019 O1B 123.9(9) . . ?
O006 C019 C01M 120.2(9) . . ?
C00R C01A C01K 118.1(10) . . ?
C00R C01A C01O 120.2(10) . . ?
C01K C01A C01O 121.5(10) . . ?
C010 C01B H01B 119.8 . . ?
C010 C01B C01H 120.4(12) . . ?
C01H C01B H01B 119.8 . . ?
C00N C01C H01C 119.6 . . ?
C00N C01C C01H 120.8(11) . . ?
C01H C01C H01C 119.6 . . ?
C017 C01D H01D 119.4 . . ?
C01U C01D C017 121.2(11) . . ?
C01U C01D H01D 119.4 . . ?
C0A C01E H01E 126.4 . . ?
C016 C01E C0A 107.2(10) . . ?
C016 C01E H01E 126.4 . . ?
C00Q C01F C0A 120.1(10) . . ?
C00Q C01F C00V 118.6(10) . . ?
C00V C01F C0A 121.3(10) . . ?
C00H C01G H01G 120.8 . . ?
C01K C01G C00H 118.5(11) . . ?
C01K C01G H01G 120.8 . . ?
C01B C01H C01J 121.2(11) . . ?
C01C C01H C01B 119.0(11) . . ?
C01C C01H C01J 119.6(11) . . ?
C00U C01I N00C 121.7(10) . . ?
C00U C01I C012 118.7(10) . . ?
C012 C01I N00C 119.6(10) . . ?
O1 C01J Tb01 61.4(6) . . ?
O1 C01J O003 119.3(11) . . ?
O1 C01J C01H 121.5(11) . . ?
O003 C01J Tb01 59.0(5) . . ?
O003 C01J C01H 119.1(11) . . ?
C01H C01J Tb01 167.6(8) . . ?
C01A C01K H01K 119.0 . . ?
C01G C01K C01A 122.0(11) . . ?
C01G C01K H01K 119.0 . . ?
C00M C01L C00K 121.8(10) . . ?
C01V C01L C00K 119.3(10) . . ?
C01V C01L C00M 118.8(10) . . ?
C01X C01M C019 119.9(10) . . ?
C01X C01M C01Y 118.5(9) . . ?
C01Y C01M C019 121.5(9) . . ?
C015 C01N C017 119.3(11) . . ?
C015 C01N H01N 120.3 . . ?
C017 C01N H01N 120.3 . . ?
O0A C01O Tb01 60.8(6) . 3_565 ?
O0A C01O O013 120.6(12) . . ?
O0A C01O C01A 120.2(10) . . ?
O013 C01O Tb01 60.4(7) . 3_565 ?
O013 C01O C01A 119.2(11) . . ?
C01A C01O Tb01 169.9(8) . 3_565 ?
C00E C01P H01P 126.6 . . ?
C00W C01P C00E 106.8(10) . . ?
C00W C01P H01P 126.6 . . ?
C01Z O01Q Tb02 92.3(6) . . ?
C005 C01S H01S 126.5 . . ?
C011 C01S C005 107.0(9) . . ?
C011 C01S H01S 126.5 . . ?
C00I C01U H01U 121.0 . . ?
C01D C01U C00I 118.1(11) . . ?
C01D C01U H01U 121.0 . . ?
C012 C01V C01L 120.7(10) . . ?
C012 C01V H01V 119.6 . . ?
C01L C01V H01V 119.6 . . ?
C00V C01X C01M 120.5(10) . . ?
C00V C01X H01X 119.8 . . ?
C01M C01X H01X 119.8 . . ?
C00Q C01Y C01M 121.5(10) . . ?
C00Q C01Y H01Y 119.3 . . ?
C01M C01Y H01Y 119.3 . . ?
O9 C01Z Tb02 59.1(5) . . ?
O9 C01Z C00L 120.2(9) . . ?
O9 C01Z O01Q 119.1(10) . . ?
C00L C01Z Tb02 171.8(8) . . ?
O01Q C01Z Tb02 60.3(5) . . ?
O01Q C01Z C00L 120.6(10) . . ?
Tb01 O20 H20A 109.2 . . ?
Tb01 O20 H20B 54.2 . . ?
H20A O20 H20B 125.9 . . ?
Tb02 O21 H21A 59.7 . . ?
Tb02 O21 H21B 110.6 . . ?
H21A O21 H21B 100.0 . . ?
O0 C022 O004 125.1(11) . . ?
O0 C022 C017 116.5(10) . . ?
O004 C022 C017 118.4(10) . . ?
Tb02 O25 H25A 107.8 . . ?
Tb02 O25 H25B 139.8 . . ?
H25A O25 H25B 107.7 . . ?

loop_
_geom_bond_atom_site_label_1
_geom_bond_atom_site_label_2
_geom_bond_distance
_geom_bond_site_symmetry_2
_geom_bond_publ_flag
Tb01 O1 2.414(8) . ?
Tb01 O1B 2.417(7) . ?
Tb01 O0A 2.450(7) 3_465 ?
Tb01 O2 2.384(8) . ?
Tb01 O003 2.361(6) . ?
Tb01 O006 2.476(6) 3_455 ?
Tb01 O013 2.439(8) 3_465 ?
Tb01 C01J 2.750(12) . ?
Tb01 C01O 2.803(12) 3_465 ?
Tb01 O20 2.461(8) . ?
Tb01 H20B 2.0810 . ?
O1 C01J 1.280(14) . ?
O1B C019 1.316(12) . ?
C0A N00D 1.337(13) . ?
C0A C01E 1.413(15) . ?
C0A C01F 1.430(15) . ?
C0B C005 1.417(15) . ?
C0B C00X 1.406(15) . ?
C0B C014 1.421(15) . ?
C0 C00E 1.433(17) . ?
C0 C00N 1.410(17) . ?
C0 C010 1.402(17) . ?
N0 N007 1.354(15) . ?
N0 C00I 1.447(16) . ?
N0 C00W 1.407(15) . ?
O0A Tb01 2.450(7) 3_565 ?
O0A C01O 1.262(13) . ?
O1A Tb02 2.436(7) . ?
O1A C00K 1.274(13) . ?
O0 Tb02 2.400(8) 3_455 ?
O0 C022 1.273(14) . ?
O2 H2A 0.9300 . ?
O2 H2B 0.9300 . ?
Tb02 O0 2.400(8) 3 ?
Tb02 O004 2.401(6) 1_565 ?
Tb02 O9 2.398(6) . ?
Tb02 C00K 2.813(12) . ?
Tb02 O00T 2.442(7) . ?
Tb02 O01Q 2.425(7) . ?
Tb02 C01Z 2.788(11) . ?
Tb02 O21 2.453(10) . ?
Tb02 H21A 2.1530 . ?
Tb02 O25 2.438(9) . ?
O003 C01J 1.284(16) . ?
O004 Tb02 2.401(6) 1_545 ?
O004 C022 1.297(12) . ?
C005 N008 1.329(13) . ?
C005 C01S 1.416(14) . ?
O006 Tb01 2.476(6) 3 ?
O006 C019 1.300(13) . ?
N007 C00E 1.337(16) . ?
N008 H008 0.8600 . ?
N008 N00F 1.365(13) . ?
O9 C01Z 1.278(14) . ?
N00C N00D 1.347(12) . ?
N00C C016 1.402(15) . ?
N00C C01I 1.444(14) . ?
C00E C01P 1.414(15) . ?
N00F C00H 1.431(14) . ?
N00F C011 1.386(13) . ?
C00H C018 1.408(15) . ?
C00H C01G 1.400(15) . ?
C00I C015 1.384(16) . ?
C00I C01U 1.400(16) . ?
C00K O00T 1.284(13) . ?
C00K C01L 1.502(15) . ?
C00L C00S 1.406(15) . ?
C00L C00Z 1.413(14) . ?
C00L C01Z 1.467(15) . ?
C00M H00M 0.9300 . ?
C00M C00U 1.355(15) . ?
C00M C01L 1.417(15) . ?
C00N H00N 0.9300 . ?
C00N C01C 1.369(16) . ?
C00Q H00Q 0.9300 . ?
C00Q C01F 1.402(15) . ?
C00Q C01Y 1.384(15) . ?
C00R H00R 0.9300 . ?
C00R C018 1.376(15) . ?
C00R C01A 1.402(14) . ?
C00S H00S 0.9300 . ?
C00S C014 1.354(15) . ?
C00U H00U 0.9300 . ?
C00U C01I 1.406(14) . ?
C00V H00V 0.9300 . ?
C00V C01F 1.426(15) . ?
C00V C01X 1.382(14) . ?
C00W H00W 0.9300 . ?
C00W C01P 1.335(16) . ?
C00X H00X 0.9300 . ?
C00X C00Z 1.359(15) . ?
C00Z H00Z 0.9300 . ?
C010 H010 0.9300 . ?
C010 C01B 1.372(18) . ?
C011 H011 0.9300 . ?
C011 C01S 1.338(15) . ?
C012 H012 0.9300 . ?
C012 C01I 1.415(15) . ?
C012 C01V 1.381(14) . ?
O013 Tb01 2.439(8) 3_565 ?
O013 C01O 1.283(14) . ?
C014 H014 0.9300 . ?
C015 H015 0.9300 . ?
C015 C01N 1.377(16) . ?
C016 H016 0.9300 . ?
C016 C01E 1.337(16) . ?
C017 C01D 1.395(15) . ?
C017 C01N 1.406(16) . ?
C017 C022 1.501(17) . ?
C018 H018 0.9300 . ?
C019 C01M 1.483(14) . ?
C01A C01K 1.409(15) . ?
C01A C01O 1.484(16) . ?
C01B H01B 0.9300 . ?
C01B C01H 1.415(16) . ?
C01C H01C 0.9300 . ?
C01C C01H 1.384(15) . ?
C01D H01D 0.9300 . ?
C01D C01U 1.383(15) . ?
C01E H01E 0.9300 . ?
C01G H01G 0.9300 . ?
C01G C01K 1.398(15) . ?
C01H C01J 1.473(16) . ?
C01K H01K 0.9300 . ?
C01L C01V 1.391(14) . ?
C01M C01X 1.406(14) . ?
C01M C01Y 1.411(15) . ?
C01N H01N 0.9300 . ?
C01O Tb01 2.803(12) 3_565 ?
C01P H01P 0.9300 . ?
O01Q C01Z 1.281(12) . ?
C01S H01S 0.9300 . ?
C01U H01U 0.9300 . ?
C01V H01V 0.9300 . ?
C01X H01X 0.9300 . ?
C01Y H01Y 0.9300 . ?
O20 H20A 0.8543 . ?
O20 H20B 0.8490 . ?
O21 H21A 0.8537 . ?
O21 H21B 0.8904 . ?
O25 H25A 0.8498 . ?
O25 H25B 0.8501 . ?
